data_7051054
_journal_name_full 'New Journal of Chemistry'
_journal_paper_doi 10.1039/b008262g
_journal_year 2001
_chemical_formula_sum 'C30 H34 N14 O6'
_chemical_formula_weight 686.71
_space_group_IT_number 14
_symmetry_cell_setting monoclinic
_symmetry_space_group_name_Hall '-P 2ybc'
_symmetry_space_group_name_H-M 'P 1 21/c 1'
_cell_angle_alpha 90.00
_cell_angle_beta 90.530(10)
_cell_angle_gamma 90.00
_cell_formula_units_Z 4
_cell_length_a 11.2230(10)
_cell_length_b 7.226(2)
_cell_length_c 40.737(5)
_cell_measurement_temperature 293(2)
_cell_volume 3303.5(10)
_diffrn_ambient_temperature 293(2)
_exptl_crystal_density_diffrn 1.381
_cod_original_sg_symbol_H-M 'P 21/c'
_cod_database_code 7051054

loop_
_symmetry_equiv_pos_as_xyz
'x, y, z'
'-x, y+1/2, -z+1/2'
'-x, -y, -z'
'x, -y-1/2, z-1/2'

loop_
_atom_site_label
_atom_site_type_symbol
_atom_site_fract_x
_atom_site_fract_y
_atom_site_fract_z
_atom_site_U_iso_or_equiv
_atom_site_adp_type
_atom_site_occupancy
_atom_site_symmetry_multiplicity
_atom_site_calc_flag
_atom_site_refinement_flags
_atom_site_disorder_assembly
_atom_site_disorder_group
O11 O 0.3397(2) 0.1558(5) 0.00577(7) 0.0772(8) Uani 1 1 d . . .
O21 O -0.0345(3) 0.1272(4) -0.04585(7) 0.0781(8) Uani 1 1 d . . .
O31 O 0.3035(3) 0.0477(5) -0.10277(6) 0.0871(10) Uani 1 1 d . . .
N11 N 0.3226(3) 0.0890(4) -0.04780(7) 0.0599(8) Uani 1 1 d . . .
N21 N 0.1333(3) 0.0747(4) -0.07400(7) 0.0551(7) Uani 1 1 d . . .
C11 C 0.2758(3) 0.1284(5) -0.01741(9) 0.0557(9) Uani 1 1 d . . .
C21 C 0.1449(3) 0.1324(7) -0.01519(10) 0.0562(9) Uani 1 1 d . . .
C31 C 0.0724(3) 0.1137(5) -0.04569(9) 0.0545(9) Uani 1 1 d . . .
C41 C 0.2561(4) 0.0699(5) -0.07638(10) 0.0610(10) Uani 1 1 d . . .
C51 C 0.4526(4) 0.0735(8) -0.05133(12) 0.0887(15) Uani 1 1 d . . .
H511 H 0.4885 0.0523 -0.0302 0.106 Uiso 1 1 calc R . .
H512 H 0.4834 0.1860 -0.0605 0.106 Uiso 1 1 calc R . .
H513 H 0.4707 -0.0280 -0.0656 0.106 Uiso 1 1 calc R . .
C61 C 0.0653(4) 0.0465(6) -0.10458(9) 0.0705(11) Uani 1 1 d . . .
H613 H 0.0834 -0.0732 -0.1135 0.085 Uiso 1 1 calc R . .
H614 H 0.0863 0.1404 -0.1202 0.085 Uiso 1 1 calc R . .
H615 H -0.0184 0.0539 -0.1001 0.085 Uiso 1 1 calc R . .
O12 O 0.4606(3) 0.5135(6) 0.10755(9) 0.1002(11) Uani 1 1 d . . .
O22 O 0.7660(3) 0.6694(6) 0.17958(7) 0.1013(12) Uani 1 1 d . . .
O32 O 0.4606(3) 1.0624(5) 0.16034(10) 0.1122(13) Uani 1 1 d . . .
N12 N 0.4521(3) 0.7818(5) 0.13633(8) 0.0656(9) Uani 1 1 d . . .
N22 N 0.6133(3) 0.8672(5) 0.17170(8) 0.0705(10) Uani 1 1 d . . .
C12 C 0.5019(4) 0.6124(7) 0.12897(11) 0.0681(11) Uani 1 1 d . . .
C22 C 0.6062(4) 0.5603(6) 0.14848(10) 0.0704(11) Uani 1 1 d . . .
H221 H 0.5818 0.4636 0.1635 0.084 Uiso 1 1 calc R . .
H222 H 0.6635 0.5055 0.1337 0.084 Uiso 1 1 calc R . .
C32 C 0.6679(3) 0.6982(7) 0.16741(9) 0.0687(12) Uani 1 1 d . . .
C42 C 0.5058(4) 0.9147(7) 0.15635(10) 0.0684(11) Uani 1 1 d . . .
C52 C 0.3404(4) 0.8348(9) 0.11932(12) 0.0979(17) Uani 1 1 d . . .
H521 H 0.3143 0.7349 0.1055 0.118 Uiso 1 1 calc R . .
H522 H 0.3540 0.9429 0.1062 0.118 Uiso 1 1 calc R . .
H523 H 0.2802 0.8609 0.1353 0.118 Uiso 1 1 calc R . .
C62 C 0.6763(6) 1.0074(11) 0.19001(18) 0.148(3) Uani 1 1 d . . .
H623 H 0.6208 1.0982 0.1977 0.177 Uiso 1 1 calc R . .
H625 H 0.7337 1.0659 0.1761 0.177 Uiso 1 1 calc R . .
H624 H 0.7164 0.9515 0.2084 0.177 Uiso 1 1 calc R . .
N31 N 0.0455(2) 0.3607(4) 0.06109(6) 0.0476(7) Uani 1 1 d . . .
N41 N -0.0819(2) 0.4729(4) 0.10297(6) 0.0429(6) Uani 1 1 d . . .
N51 N 0.1258(2) 0.4368(4) 0.11380(6) 0.0469(7) Uani 1 1 d . . .
N61 N 0.2448(3) 0.3234(6) 0.07314(9) 0.0715(10) Uani 1 1 d . . .
N71 N 0.0004(3) 0.5519(4) 0.15269(7) 0.0502(7) Uani 1 1 d . . .
C71 C -0.0599(3) 0.4108(4) 0.07302(8) 0.0419(7) Uani 1 1 d . . .
C81 C 0.1353(3) 0.3778(5) 0.08323(8) 0.0478(8) Uani 1 1 d . . .
C91 C 0.0155(3) 0.4850(4) 0.12243(7) 0.0414(7) Uani 1 1 d . . .
C101 C -0.1635(3) 0.3961(4) 0.04993(7) 0.0424(7) Uani 1 1 d . . .
C111 C -0.1486(3) 0.3603(5) 0.01723(8) 0.0525(9) Uani 1 1 d . . .
C121 C -0.2451(4) 0.3458(6) -0.00424(10) 0.0639(10) Uani 1 1 d . . .
C131 C -0.3579(4) 0.3677(6) 0.00824(12) 0.0744(13) Uani 1 1 d . . .
C141 C -0.3754(4) 0.4035(7) 0.04073(11) 0.0772(13) Uani 1 1 d . . .
C151 C -0.2786(3) 0.4193(6) 0.06157(11) 0.0659(10) Uani 1 1 d . . .
N32 N 0.2328(2) 0.6526(3) 0.19194(6) 0.0374(6) Uani 1 1 d . . .
N42 N 0.3509(2) 0.8007(3) 0.23263(6) 0.0396(6) Uani 1 1 d . . .
N52 N 0.4093(2) 0.5047(3) 0.21203(6) 0.0419(6) Uani 1 1 d . . .
N62 N 0.2966(3) 0.3762(4) 0.17143(8) 0.0504(7) Uani 1 1 d . . .
N72 N 0.5208(3) 0.6548(5) 0.25070(8) 0.0527(8) Uani 1 1 d . . .
C72 C 0.2572(2) 0.7908(4) 0.21264(7) 0.0342(6) Uani 1 1 d . . .
C82 C 0.3133(2) 0.5127(4) 0.19262(7) 0.0354(7) Uani 1 1 d . . .
C92 C 0.4251(3) 0.6529(4) 0.23169(7) 0.0382(7) Uani 1 1 d . . .
C102 C 0.1720(2) 0.9480(4) 0.21364(7) 0.0359(7) Uani 1 1 d . . .
C112 C 0.0929(3) 0.9781(5) 0.18770(8) 0.0446(8) Uani 1 1 d . . .
C122 C 0.0131(3) 1.1236(5) 0.18853(9) 0.0566(9) Uani 1 1 d . . .
C132 C 0.0106(4) 1.2388(5) 0.21537(9) 0.0605(10) Uani 1 1 d . . .
C142 C 0.0881(3) 1.2105(5) 0.24138(10) 0.0567(9) Uani 1 1 d . . .
C152 C 0.1690(3) 1.0661(5) 0.24030(8) 0.0434(7) Uani 1 1 d . . .
H211 H 0.125(3) 0.230(5) -0.0046(8) 0.044(9) Uiso 1 1 d . . .
H212 H 0.122(4) 0.044(6) -0.0003(10) 0.069(12) Uiso 1 1 d . . .
H611 H 0.315(3) 0.362(5) 0.0874(9) 0.061(10) Uiso 1 1 d . . .
H612 H 0.260(4) 0.258(7) 0.0514(13) 0.109(16) Uiso 1 1 d . . .
H711 H -0.077(4) 0.587(5) 0.1586(8) 0.058(10) Uiso 1 1 d . . .
H712 H 0.063(3) 0.561(5) 0.1667(8) 0.054(10) Uiso 1 1 d . . .
H111 H -0.067(4) 0.348(5) 0.0111(9) 0.068(11) Uiso 1 1 d . . .
H121 H -0.227(4) 0.330(6) -0.0286(11) 0.089(14) Uiso 1 1 d . . .
H131 H -0.419(4) 0.348(6) -0.0064(11) 0.080(12) Uiso 1 1 d . . .
H141 H -0.461(4) 0.415(6) 0.0478(9) 0.077(12) Uiso 1 1 d . . .
H151 H -0.285(3) 0.455(5) 0.0863(10) 0.062(10) Uiso 1 1 d . . .
H621 H 0.343(3) 0.287(6) 0.1716(9) 0.068(13) Uiso 1 1 d . . .
H622 H 0.237(4) 0.372(6) 0.1570(10) 0.072(12) Uiso 1 1 d . . .
H721 H 0.527(3) 0.734(5) 0.2631(9) 0.047(11) Uiso 1 1 d . . .
H722 H 0.566(4) 0.554(6) 0.2530(9) 0.066(12) Uiso 1 1 d . . .
H112 H 0.094(3) 0.894(5) 0.1708(9) 0.060(11) Uiso 1 1 d . . .
H122 H -0.045(3) 1.138(5) 0.1663(9) 0.074(11) Uiso 1 1 d . . .
H132 H -0.053(3) 1.329(6) 0.2177(9) 0.065(11) Uiso 1 1 d . . .
H142 H 0.092(3) 1.279(6) 0.2590(10) 0.068(12) Uiso 1 1 d . . .
H152 H 0.217(2) 1.058(4) 0.2584(7) 0.030(7) Uiso 1 1 d . . .

loop_
_atom_site_aniso_label
_atom_site_aniso_U_11
_atom_site_aniso_U_22
_atom_site_aniso_U_33
_atom_site_aniso_U_23
_atom_site_aniso_U_13
_atom_site_aniso_U_12
O11 0.0728(18) 0.100(2) 0.0584(16) -0.0161(16) -0.0092(14) -0.0043(16)
O21 0.0631(19) 0.092(2) 0.080(2) -0.0029(16) 0.0007(14) 0.0070(16)
O31 0.091(2) 0.124(3) 0.0470(15) -0.0010(17) 0.0231(14) 0.0021(19)
N11 0.0551(18) 0.067(2) 0.0576(18) 0.0057(15) 0.0070(14) -0.0044(15)
N21 0.067(2) 0.0465(17) 0.0521(17) 0.0033(14) -0.0007(14) -0.0009(14)
C11 0.063(2) 0.050(2) 0.055(2) -0.0037(18) 0.0020(18) -0.0036(17)
C21 0.064(2) 0.051(2) 0.054(2) -0.004(2) 0.0073(18) 0.0088(19)
C31 0.060(2) 0.038(2) 0.066(2) 0.0053(17) 0.0036(18) 0.0007(16)
C41 0.066(2) 0.056(2) 0.061(2) 0.0090(19) 0.0066(19) -0.0046(19)
C51 0.061(3) 0.128(4) 0.077(3) 0.003(3) 0.015(2) -0.012(3)
C61 0.097(3) 0.066(3) 0.048(2) 0.002(2) -0.015(2) 0.000(2)
O12 0.073(2) 0.127(3) 0.101(2) -0.021(2) 0.0071(18) -0.0131(19)
O22 0.0636(18) 0.175(4) 0.0658(18) -0.005(2) -0.0039(14) 0.048(2)
O32 0.109(3) 0.099(3) 0.128(3) -0.011(2) 0.017(2) 0.054(2)
N12 0.0453(17) 0.091(3) 0.0608(19) 0.0218(19) 0.0091(14) 0.0131(18)
N22 0.0590(19) 0.102(3) 0.0510(18) -0.0095(18) 0.0061(15) 0.015(2)
C12 0.054(2) 0.087(3) 0.063(2) 0.006(2) 0.0160(19) 0.003(2)
C22 0.070(3) 0.079(3) 0.063(2) 0.005(2) 0.012(2) 0.021(2)
C32 0.053(2) 0.102(3) 0.052(2) 0.007(2) 0.0141(18) 0.028(2)
C42 0.059(2) 0.080(3) 0.067(3) 0.006(2) 0.022(2) 0.017(2)
C52 0.053(2) 0.147(5) 0.094(3) 0.041(3) 0.002(2) 0.018(3)
C62 0.104(5) 0.180(7) 0.159(6) -0.068(6) -0.006(4) 0.010(5)
N31 0.0436(15) 0.0516(17) 0.0475(15) -0.0111(13) -0.0068(12) 0.0032(13)
N41 0.0449(15) 0.0409(15) 0.0428(15) -0.0036(12) -0.0050(11) 0.0051(12)
N51 0.0469(15) 0.0496(16) 0.0441(15) -0.0112(13) -0.0080(12) 0.0076(13)
N61 0.0442(17) 0.111(3) 0.0589(19) -0.024(2) -0.0051(15) 0.0153(18)
N71 0.0484(17) 0.0524(18) 0.0494(17) -0.0076(14) -0.0092(14) 0.0126(14)
C71 0.0429(17) 0.0325(16) 0.0501(19) -0.0003(14) -0.0091(14) 0.0024(13)
C81 0.0449(18) 0.054(2) 0.0447(18) -0.0075(16) -0.0057(14) 0.0049(15)
C91 0.0449(18) 0.0371(17) 0.0421(17) -0.0019(14) -0.0073(14) 0.0055(14)
C101 0.0486(18) 0.0370(17) 0.0414(17) -0.0044(14) -0.0093(14) 0.0028(14)
C111 0.055(2) 0.053(2) 0.049(2) -0.0082(16) -0.0114(17) 0.0072(17)
C121 0.071(3) 0.068(3) 0.053(2) -0.016(2) -0.0219(19) 0.013(2)
C131 0.063(3) 0.074(3) 0.086(3) -0.013(2) -0.035(2) 0.017(2)
C141 0.050(2) 0.117(4) 0.064(3) -0.016(3) -0.0124(19) 0.016(2)
C151 0.050(2) 0.082(3) 0.065(2) -0.011(2) -0.0069(18) 0.007(2)
N32 0.0375(13) 0.0344(14) 0.0404(13) -0.0070(11) -0.0046(10) 0.0039(11)
N42 0.0410(14) 0.0320(13) 0.0456(14) -0.0039(12) -0.0113(11) 0.0009(11)
N52 0.0381(14) 0.0345(14) 0.0529(15) -0.0021(12) -0.0099(12) 0.0053(11)
N62 0.0483(17) 0.0443(18) 0.0584(18) -0.0167(14) -0.0145(14) 0.0112(14)
N72 0.0527(19) 0.0383(17) 0.067(2) -0.0134(16) -0.0254(15) 0.0078(14)
C72 0.0357(15) 0.0315(15) 0.0355(15) 0.0057(13) -0.0008(12) -0.0022(12)
C82 0.0359(15) 0.0339(16) 0.0363(15) 0.0014(13) -0.0032(12) -0.0015(13)
C92 0.0398(16) 0.0316(16) 0.0431(17) 0.0005(13) -0.0068(14) -0.0013(13)
C102 0.0348(15) 0.0305(15) 0.0423(16) 0.0018(13) 0.0014(12) 0.0003(12)
C112 0.0482(19) 0.0385(18) 0.0470(18) -0.0011(16) -0.0045(15) 0.0101(15)
C122 0.059(2) 0.051(2) 0.060(2) -0.0028(18) -0.0091(17) 0.0136(17)
C132 0.067(2) 0.052(2) 0.063(2) -0.0005(18) 0.0011(19) 0.0230(19)
C142 0.067(2) 0.048(2) 0.055(2) -0.0127(19) 0.0082(18) 0.0113(18)
C152 0.0436(17) 0.0450(19) 0.0416(18) -0.0045(15) -0.0038(14) 0.0004(15)

loop_
_geom_bond_atom_site_label_1
_geom_bond_atom_site_label_2
_geom_bond_distance
_geom_bond_site_symmetry_2
_geom_bond_publ_flag
O11 C11 1.197(4) . ?
O21 C31 1.204(4) . ?
O31 C41 1.214(4) . ?
N11 C11 1.379(5) . ?
N11 C41 1.384(5) . ?
N11 C51 1.471(5) . ?
N21 C31 1.375(5) . ?
N21 C41 1.382(5) . ?
N21 C61 1.470(5) . ?
C11 C21 1.473(5) . ?
C21 C31 1.485(5) . ?
C21 H211 0.86(4) . ?
C21 H212 0.92(4) . ?
C51 H511 0.9600 . ?
C51 H512 0.9600 . ?
C51 H513 0.9600 . ?
C61 H613 0.9600 . ?
C61 H614 0.9600 . ?
C61 H615 0.9600 . ?
O12 C12 1.216(5) . ?
O22 C32 1.221(5) . ?
O32 C42 1.193(5) . ?
N12 C12 1.380(5) . ?
N12 C42 1.394(6) . ?
N12 C52 1.477(5) . ?
N22 C32 1.378(5) . ?
N22 C42 1.397(5) . ?
N22 C62 1.440(7) . ?
C12 C22 1.459(6) . ?
C22 C32 1.434(6) . ?
C22 H221 0.9700 . ?
C22 H222 0.9700 . ?
C52 H521 0.9600 . ?
C52 H522 0.9600 . ?
C52 H523 0.9600 . ?
C62 H623 0.9600 . ?
C62 H625 0.9600 . ?
C62 H624 0.9600 . ?
N31 C71 1.333(4) . ?
N31 C81 1.351(4) . ?
N41 C71 1.325(4) . ?
N41 C91 1.347(4) . ?
N51 C81 1.322(4) . ?
N51 C91 1.337(4) . ?
N61 C81 1.357(4) . ?
N61 H611 1.01(4) . ?
N61 H612 1.02(5) . ?
N71 C91 1.336(4) . ?
N71 H711 0.94(4) . ?
N71 H712 0.90(4) . ?
C71 C101 1.493(4) . ?
C101 C111 1.369(5) . ?
C101 C151 1.390(5) . ?
C111 C121 1.390(5) . ?
C111 H111 0.95(4) . ?
C121 C131 1.377(6) . ?
C121 H121 1.02(4) . ?
C131 C141 1.365(6) . ?
C131 H131 0.92(4) . ?
C141 C151 1.377(5) . ?
C141 H141 1.01(4) . ?
C151 H151 1.04(4) . ?
N32 C72 1.334(4) . ?
N32 C82 1.356(4) . ?
N42 C72 1.326(4) . ?
N42 C92 1.355(4) . ?
N52 C82 1.332(4) . ?
N52 C92 1.348(4) . ?
N62 C82 1.323(4) . ?
N62 H621 0.83(4) . ?
N62 H622 0.89(4) . ?
N72 C92 1.318(4) . ?
N72 H721 0.76(4) . ?
N72 H722 0.89(4) . ?
C72 C102 1.486(4) . ?
C102 C152 1.382(4) . ?
C102 C112 1.391(4) . ?
C112 C122 1.381(5) . ?
C112 H112 0.92(4) . ?
C122 C132 1.374(5) . ?
C122 H122 1.12(4) . ?
C132 C142 1.380(5) . ?
C132 H132 0.97(4) . ?
C142 C152 1.384(5) . ?
C142 H142 0.87(4) . ?
C152 H152 0.91(3) . ?

loop_
_cod_related_entry_id
_cod_related_entry_database
_cod_related_entry_code
1 ChemSpider 30652857
